data_7010972
loop_
_publ_author_name
'Kitano, Tsuyoshi'
'Sohrin, Yoshiki'
'Hata, Yasuo'
'Kawakami, Hitoshi'
'Hori, Takeyoshi'
'Ueda, Kazumasa'

_publ_section_title
;
 Selectivity of sterically efficient [HB(pz)3]- and crowded [B(pz)4]-
 for first-series transition metals and Cd
;
_journal_coden_ASTM JCSDAA
_journal_issue 24
_journal_name_full 'Journal of the Chemical Society, Dalton Transactions'
_journal_page_first 3564
_journal_page_last 3571
_journal_paper_doi 10.1039/b106006f
_journal_year 2001
_chemical_formula_sum 'C24 H24 B2 Co N16'
_chemical_formula_weight 617.11
_space_group_IT_number 2
_symmetry_cell_setting triclinic
_symmetry_Int_Tables_number 2
_symmetry_space_group_name_Hall '-P 1'
_symmetry_space_group_name_H-M 'P -1'
_audit_creation_date 'Tue May 2 15:21:35 2001'
_audit_creation_method 'from TEXRAY. INF file'
_cell_angle_alpha 95.42(1)
_cell_angle_beta 102.85(1)
_cell_angle_gamma 100.00(1)
_cell_formula_units_Z 2
_cell_length_a 12.090(2)
_cell_length_b 12.279(2)
_cell_length_c 9.773(1)
_cell_measurement_reflns_used 25
_cell_measurement_temperature 293.2
_cell_measurement_theta_max 35.0
_cell_measurement_theta_min 33.8
_cell_volume 1379.6(4)
_computing_cell_refinement 'Rigaku/AFC Diffractometer Control'
_computing_data_collection 'Rigaku/AFC Diffractometer Control'
_computing_data_reduction teXsan
_computing_publication_material teXsan
_computing_structure_refinement teXsan
_computing_structure_solution SIR92
_diffrn_ambient_temperature 293.2
_diffrn_measurement_device 'Rigaku AFC7R'
_diffrn_measurement_method \w-2\q
_diffrn_orient_matrix_UB_11 0.06869
_diffrn_orient_matrix_UB_12 -0.02328
_diffrn_orient_matrix_UB_13 -0.02619
_diffrn_orient_matrix_UB_21 0.00729
_diffrn_orient_matrix_UB_22 0.06302
_diffrn_orient_matrix_UB_23 -0.05728
_diffrn_orient_matrix_UB_31 0.05223
_diffrn_orient_matrix_UB_32 0.04959
_diffrn_orient_matrix_UB_33 0.08523
_diffrn_radiation_detector 'scintillation counter'
_diffrn_radiation_monochromator Ni-filtered
_diffrn_radiation_source 'Rigaku rotating anode'
_diffrn_radiation_type 'Cu K\a'
_diffrn_radiation_wavelength 1.5418
_diffrn_reflns_av_R_equivalents 0.092
_diffrn_reflns_limit_h_max 13
_diffrn_reflns_limit_h_min 0
_diffrn_reflns_limit_k_max 13
_diffrn_reflns_limit_k_min -13
_diffrn_reflns_limit_l_max 10
_diffrn_reflns_limit_l_min -10
_diffrn_reflns_number 4332
_diffrn_reflns_reduction_process 'Lp correction applied'
_diffrn_reflns_theta_max 60.05
_diffrn_reflns_theta_min 3.69
_diffrn_standards_decay_% -0.89
_diffrn_standards_interval_count 150
_diffrn_standards_number 3
_exptl_absorpt_coefficient_mu 5.282
_exptl_absorpt_correction_T_max 1.000
_exptl_absorpt_correction_T_min 0.697
_exptl_absorpt_correction_type '\y scans '
_exptl_crystal_colour yellow
_exptl_crystal_density_diffrn 1.485
_exptl_crystal_density_meas ?
_exptl_crystal_description prismatic
_exptl_crystal_F_000 634.00
_exptl_crystal_size_max 0.500
_exptl_crystal_size_mid 0.300
_exptl_crystal_size_min 0.200
_refine_diff_density_max 0.62
_refine_diff_density_min -0.75
_refine_ls_extinction_coef 0.011(7)
_refine_ls_goodness_of_fit_obs 1.734
_refine_ls_hydrogen_treatment noref
_refine_ls_matrix_type full
_refine_ls_number_constraints 0
_refine_ls_number_parameters 392
_refine_ls_number_reflns 3333
_refine_ls_number_restraints 0
_refine_ls_R_factor_obs 0.0541
_refine_ls_shift/esd_max 0.0360
_refine_ls_structure_factor_coef F
_refine_ls_weighting_details 'w = 1/[\s^2^(Fo) + 0.00063Fo^2^]'
_refine_ls_weighting_scheme calc
_refine_ls_wR_factor_obs 0.0678
_reflns_number_observed 3333
_reflns_number_total 4106
_reflns_observed_criterion >3.0sigma(I)
_cod_data_source_file b106006f.txt
_cod_data_source_block '[B(pz)4]2Co'
_cod_depositor_comments
;
The following automatic conversions were performed:

'_refine_ls_weighting_scheme' value 'w = 1/[?/fontfamily>s^2^(Fo) +
0.00063Fo^2^]' was changed to 'calc'. New tag
'_refine_ls_weighting_details' was created. The value of the new tag
was set to 'w = 1/[?/fontfamily>s^2^(Fo) + 0.00063Fo^2^]'.

Automatic conversion script
Id: cif_fix_values 3143 2015-03-26 13:38:13Z robertas 

The following automatic conversions were performed:

data name '_atom_type__scat_dispersion_real' was replaced with
'_atom_type_scat_dispersion_real' as specified in the replacement
file 'data/replacement-values/replacement_tags.lst'.

data name '_atom_type__scat_dispersion_imag' was replaced with
'_atom_type_scat_dispersion_imag' as specified in the replacement
file 'data/replacement-values/replacement_tags.lst'.

Automatic conversion script
Id: cif_correct_tags 9268 2022-04-12 08:56:07Z antanas 
;
_cod_database_code 7010972
_diffrn_reflns_av_sigmai_/neti 0.052
_refine_ls_shift/esd_min 0.0060

loop_
_symmetry_equiv_pos_as_xyz
'x, y, z'
'-x, -y, -z'

loop_
_atom_site_aniso_label
_atom_site_aniso_U_11
_atom_site_aniso_U_22
_atom_site_aniso_U_33
_atom_site_aniso_U_12
_atom_site_aniso_U_13
_atom_site_aniso_U_23
Co(1) 0.0252(6) 0.0395(6) 0.0385(6) 0.0053(4) 0.0082(4) 0.0034(5)
Co(2) 0.0294(6) 0.0373(6) 0.0397(6) 0.0099(5) -0.0003(4) 0.0086(5)
N(1) 0.034(2) 0.045(2) 0.045(2) 0.013(2) 0.012(2) 0.013(2)
N(2) 0.029(2) 0.043(2) 0.034(2) 0.009(2) 0.010(2) 0.011(2)
N(3) 0.030(2) 0.040(2) 0.047(2) 0.003(2) 0.014(2) 0.003(2)
N(4) 0.027(2) 0.036(2) 0.036(2) 0.007(2) 0.007(2) 0.003(2)
N(5) 0.028(2) 0.048(2) 0.051(2) 0.010(2) 0.013(2) 0.009(2)
N(6) 0.023(2) 0.043(2) 0.042(2) 0.008(2) 0.007(2) 0.011(2)
N(7) 0.041(2) 0.047(2) 0.050(2) 0.017(2) 0.014(2) 0.007(2)
N(8) 0.029(2) 0.047(2) 0.037(2) 0.009(2) 0.008(2) 0.003(2)
N(9) 0.032(2) 0.042(2) 0.043(2) 0.008(2) 0.005(2) 0.005(2)
N(10) 0.029(2) 0.036(2) 0.042(2) 0.010(2) 0.000(2) 0.004(2)
N(11) 0.044(2) 0.041(2) 0.044(2) 0.015(2) -0.001(2) 0.007(2)
N(12) 0.035(2) 0.046(2) 0.033(2) 0.013(2) -0.001(2) 0.010(2)
N(13) 0.032(2) 0.042(2) 0.053(2) 0.006(2) -0.001(2) 0.016(2)
N(14) 0.033(2) 0.043(2) 0.045(2) 0.012(2) 0.004(2) 0.016(2)
N(15) 0.047(3) 0.103(4) 0.070(3) 0.024(3) -0.003(2) 0.013(3)
N(16) 0.042(3) 0.050(2) 0.050(2) 0.012(2) -0.005(2) 0.011(2)
C(1) 0.047(3) 0.047(3) 0.050(3) 0.024(2) 0.006(2) 0.009(2)
C(2) 0.052(3) 0.043(3) 0.065(3) 0.013(3) 0.012(3) 0.015(3)
C(3) 0.039(3) 0.051(3) 0.050(3) 0.008(2) 0.015(2) 0.019(2)
C(4) 0.032(3) 0.043(3) 0.056(3) 0.001(2) 0.008(2) 0.009(2)
C(5) 0.041(3) 0.038(3) 0.049(3) 0.003(2) -0.003(2) -0.001(2)
C(6) 0.038(3) 0.042(3) 0.035(2) 0.010(2) 0.001(2) -0.001(2)
C(7) 0.043(3) 0.050(3) 0.026(2) 0.013(2) 0.000(2) 0.003(2)
C(8) 0.037(3) 0.060(3) 0.036(3) 0.015(2) -0.004(2) -0.002(2)
C(9) 0.028(3) 0.055(3) 0.049(3) 0.009(2) 0.006(2) -0.002(2)
C(10) 0.052(3) 0.051(3) 0.049(3) 0.017(3) 0.023(3) 0.002(2)
C(11) 0.051(3) 0.062(3) 0.037(3) 0.006(3) 0.016(2) 0.006(2)
C(12) 0.036(3) 0.061(3) 0.039(3) 0.009(2) 0.005(2) 0.011(2)
C(13) 0.040(3) 0.046(3) 0.049(3) 0.007(2) 0.012(2) 0.015(2)
C(14) 0.037(3) 0.050(3) 0.062(3) 0.013(2) 0.017(2) -0.003(3)
C(15) 0.030(3) 0.036(3) 0.058(3) 0.008(2) 0.004(2) 0.001(2)
C(16) 0.051(3) 0.047(3) 0.059(3) 0.021(3) 0.004(3) 0.001(3)
C(17) 0.068(4) 0.055(3) 0.056(3) 0.025(3) 0.005(3) -0.005(3)
C(18) 0.050(3) 0.066(3) 0.040(3) 0.017(3) -0.001(2) 0.001(3)
C(19) 0.031(3) 0.055(3) 0.060(3) 0.001(2) 0.001(2) 0.014(3)
C(20) 0.043(3) 0.042(3) 0.081(4) 0.002(2) 0.016(3) 0.015(3)
C(21) 0.039(3) 0.042(3) 0.065(3) 0.012(2) 0.013(3) 0.020(3)
C(22) 0.072(5) 0.119(6) 0.054(4) 0.055(4) -0.014(3) 0.016(4)
C(23) 0.100(6) 0.076(4) 0.046(3) 0.031(4) -0.007(4) 0.023(3)
C(24) 0.067(4) 0.079(4) 0.046(3) 0.005(3) -0.002(3) 0.025(3)
B(1) 0.026(3) 0.041(3) 0.037(3) 0.006(2) 0.007(2) 0.009(2)
B(2) 0.038(3) 0.036(3) 0.048(3) 0.010(2) 0.000(3) 0.010(3)

loop_
_atom_site_label
_atom_site_fract_x
_atom_site_fract_y
_atom_site_fract_z
_atom_site_U_iso_or_equiv
_atom_site_thermal_displace_type
_atom_site_calc_flag
_atom_site_calc_attached_atom
_atom_site_occupancy
_atom_site_refinement_flags
Co(1) 1.0000 0.0000 1.0000 0.0346(3) Uani d . 0.50 S
Co(2) 0.5000 0.5000 0.5000 0.0362(3) Uani d . 0.50 S
N(1) 0.9677(3) -0.1016(3) 1.1617(4) 0.039(1) Unai d . 1.00 .
N(2) 0.8937(3) -0.0773(3) 1.2399(4) 0.034(1) Unai d . 1.00 .
N(3) 1.0254(3) 0.1345(3) 1.1566(4) 0.039(1) Unai d . 1.00 .
N(4) 0.9544(3) 0.1307(3) 1.2454(4) 0.033(1) Unai d . 1.00 .
N(5) 0.8204(3) 0.0018(3) 0.9657(4) 0.041(1) Unai d . 1.00 .
N(6) 0.7707(3) 0.0198(3) 1.0735(4) 0.036(1) Unai d . 1.00 .
N(7) 0.7005(3) 0.1184(3) 1.3160(4) 0.045(1) Unai d . 1.00 .
N(8) 0.7860(3) 0.0577(3) 1.3403(4) 0.038(1) Unai d . 1.00 .
N(9) 0.6714(3) 0.4714(3) 0.5162(4) 0.040(1) Unai d . 1.00 .
N(10) 0.7311(3) 0.4375(3) 0.6365(4) 0.037(1) Unai d . 1.00 .
N(11) 0.5588(3) 0.5756(3) 0.7127(4) 0.044(1) Unai d . 1.00 .
N(12) 0.6304(3) 0.5252(3) 0.8041(4) 0.039(1) Unai d . 1.00 .
N(13) 0.4727(3) 0.3464(3) 0.5834(4) 0.044(1) Unai d . 1.00 .
N(14) 0.5582(3) 0.3244(3) 0.6886(4) 0.040(1) Unai d . 1.00 .
N(15) 0.8563(4) 0.4209(5) 0.9234(5) 0.075(2) Unai d . 1.00 .
N(16) 0.7400(4) 0.3801(3) 0.8822(4) 0.049(1) Unai d . 1.00 .
C(1) 0.9758(4) -0.2073(4) 1.1734(5) 0.047(2) Unai d . 1.00 .
C(2) 0.9071(5) -0.2520(4) 1.2574(6) 0.053(2) Unai d . 1.00 .
C(3) 0.8554(4) -0.1681(4) 1.2974(5) 0.045(1) Unai d . 1.00 .
C(4) 1.1071(4) 0.2258(4) 1.2042(5) 0.045(1) Unai d . 1.00 .
C(5) 1.0903(4) 0.2816(4) 1.3236(5) 0.046(1) Unai d . 1.00 .
C(6) 0.9932(4) 0.2195(4) 1.3473(5) 0.040(1) Unai d . 1.00 .
C(7) 0.7351(4) -0.0237(4) 0.8478(4) 0.041(1) Unai d . 1.00 .
C(8) 0.6298(4) -0.0223(4) 0.8793(5) 0.046(1) Unai d . 1.00 .
C(9) 0.6553(4) 0.0041(4) 1.0223(5) 0.045(1) Unai d . 1.00 .
C(10) 0.6870(4) 0.1507(4) 1.4426(5) 0.049(2) Unai d . 1.00 .
C(11) 0.7616(5) 0.1149(4) 1.5493(5) 0.050(2) Unai d . 1.00 .
C(12) 0.8236(4) 0.0570(4) 1.4813(5) 0.046(1) Unai d . 1.00 .
C(13) 0.7362(4) 0.4744(4) 0.4266(5) 0.044(1) Unai d . 1.00 .
C(14) 0.8386(4) 0.4382(4) 0.4809(6) 0.049(2) Unai d . 1.00 .
C(15) 0.8315(4) 0.4167(4) 0.6128(5) 0.043(1) Unai d . 1.00 .
C(16) 0.5471(5) 0.6658(4) 0.7892(6) 0.053(2) Unai d . 1.00 .
C(17) 0.6107(5) 0.6768(5) 0.9270(6) 0.061(2) Unai d . 1.00 .
C(18) 0.6618(5) 0.5865(5) 0.9318(5) 0.054(2) Unai d . 1.00 .
C(19) 0.3983(4) 0.2510(4) 0.5352(6) 0.051(2) Unai d . 1.00 .
C(20) 0.4338(5) 0.1657(4) 0.6059(6) 0.056(2) Unai d . 1.00 .
C(21) 0.5349(4) 0.2147(4) 0.7007(6) 0.047(2) Unai d . 1.00 .
C(22) 0.8886(6) 0.3938(7) 1.0535(7) 0.082(2) Unai d . 1.00 .
C(23) 0.7953(7) 0.3355(5) 1.0956(6) 0.075(2) Unai d . 1.00 .
C(24) 0.7038(5) 0.3309(5) 0.9859(6) 0.067(2) Unai d . 1.00 .
B(1) 0.8493(4) 0.0329(4) 1.2257(5) 0.035(1) Unai d . 1.00 .
B(2) 0.6667(5) 0.4164(4) 0.7541(6) 0.041(2) Unai d . 1.00 .
H(1) 1.0232 -0.2460 1.1305 0.0565 Uiso calc . 1.00 .
H(2) 0.8974 -0.3255 1.2808 0.0630 Uiso calc . 1.00 .
H(3) 0.8013 -0.1727 1.3546 0.0536 Uiso calc . 1.00 .
H(4) 1.1687 0.2494 1.1612 0.0535 Uiso calc . 1.00 .
H(5) 1.1371 0.3487 1.3783 0.0553 Uiso calc . 1.00 .
H(6) 0.9583 0.2364 1.4231 0.0472 Uiso calc . 1.00 .
H(7) 0.7454 -0.0414 0.7547 0.0487 Uiso calc . 1.00 .
H(8) 0.5557 -0.0360 0.8157 0.0543 Uiso calc . 1.00 .
H(9) 0.6001 0.0096 1.0775 0.0551 Uiso calc . 1.00 .
H(10) 0.6319 0.1937 1.4583 0.0589 Uiso calc . 1.00 .
H(11) 0.7671 0.1266 1.6481 0.0589 Uiso calc . 1.00 .
H(12) 0.8852 0.0213 1.5264 0.0542 Uiso calc . 1.00 .
H(13) 0.7174 0.4988 0.3363 0.0539 Uiso calc . 1.00 .
H(14) 0.8993 0.4299 0.4364 0.0585 Uiso calc . 1.00 .
H(15) 0.8883 0.3906 0.6771 0.0512 Uiso calc . 1.00 .
H(16) 0.5015 0.7174 0.7533 0.0640 Uiso calc . 1.00 .
H(17) 0.6167 0.7342 1.0030 0.0738 Uiso calc . 1.00 .
H(18) 0.7113 0.5693 1.0141 0.0651 Uiso calc . 1.00 .
H(19) 0.3296 0.2417 0.4619 0.0597 Uiso calc . 1.00 .
H(20) 0.3958 0.0888 0.5908 0.0664 Uiso calc . 1.00 .
H(21) 0.5806 0.1778 0.7661 0.0580 Uiso calc . 1.00 .
H(22) 0.9661 0.4115 1.1089 0.1000 Uiso calc . 1.00 .
H(23) 0.7953 0.3057 1.1823 0.0906 Uiso calc . 1.00 .
H(24) 0.6254 0.2992 0.9831 0.0797 Uiso calc . 1.00 .

loop_
_atom_type_symbol
_atom_type_oxidation_number
_atom_type_number_in_cell
_atom_type_scat_dispersion_real
_atom_type_scat_dispersion_imag
_atom_type_scat_source
Co 0 2 2.365 3.614
; International Tables for Crystallography
(1992, Vol. C, Tables 4. 2. 6. 8 and 6. 1. 1. 1)
;
C 0 48 0.018 0.009
; International Tables for Crystallography
(1992, Vol. C, Tables 4. 2. 6. 8 and 6. 1. 1. 1)
;
H 0 48 0.000 0.000
; International Tables for Crystallography
(1992, Vol. C, Tables 6. 1. 1. 2)
;
N 0 32 0.031 0.018
; International Tables for Crystallography
(1992, Vol. C, Tables 4. 2. 6. 8 and 6. 1. 1. 1)
;
B 0 4 0.009 0.004
; International Tables for Crystallography
(1992, Vol. C, Tables 4. 2. 6. 8 and 6. 1. 1. 1)
;

loop_
_geom_angle_atom_site_label_1
_geom_angle_atom_site_label_2
_geom_angle_atom_site_label_3
_geom_angle
_geom_angle_site_symmetry_1
_geom_angle_site_symmetry_2
_geom_angle_site_symmetry_3
_geom_angle_publ_flag
N(1) Co(1) N(1) 180.0 1_555 1_555 2_757 yes
N(1) Co(1) N(3) 85.2(1) 1_555 1_555 1_555 yes
N(1) Co(1) N(3) 94.8(1) 1_555 1_555 2_757 yes
N(1) Co(1) N(5) 83.6(1) 1_555 1_555 1_555 yes
N(1) Co(1) N(5) 96.4(1) 1_555 1_555 2_757 yes
N(1) Co(1) N(3) 94.8(1) 2_757 1_555 1_555 yes
N(1) Co(1) N(3) 85.2(1) 2_757 1_555 2_757 yes
N(1) Co(1) N(5) 96.4(1) 2_757 1_555 1_555 yes
N(1) Co(1) N(5) 83.6(1) 2_757 1_555 2_757 yes
N(3) Co(1) N(3) 180.0 1_555 1_555 2_757 yes
N(3) Co(1) N(5) 86.2(1) 1_555 1_555 1_555 yes
N(3) Co(1) N(5) 93.8(1) 1_555 1_555 2_757 yes
N(3) Co(1) N(5) 93.8(1) 2_757 1_555 1_555 yes
N(3) Co(1) N(5) 86.2(1) 2_757 1_555 2_757 yes
N(5) Co(1) N(5) 180.0000(1) 1_555 1_555 2_757 yes
N(9) Co(2) N(9) 180.0 1_555 1_555 2_666 yes
N(9) Co(2) N(11) 86.7(1) 1_555 1_555 1_555 yes
N(9) Co(2) N(11) 93.3(1) 1_555 1_555 2_666 yes
N(9) Co(2) N(13) 84.2(1) 1_555 1_555 1_555 yes
N(9) Co(2) N(13) 95.8(1) 1_555 1_555 2_666 yes
N(9) Co(2) N(11) 93.3(1) 2_666 1_555 1_555 yes
N(9) Co(2) N(11) 86.7(1) 2_666 1_555 2_666 yes
N(9) Co(2) N(13) 95.8(1) 2_666 1_555 1_555 yes
N(9) Co(2) N(13) 84.2(1) 2_666 1_555 2_666 yes
N(11) Co(2) N(11) 180.0 1_555 1_555 2_666 yes
N(11) Co(2) N(13) 85.9(2) 1_555 1_555 1_555 yes
N(11) Co(2) N(13) 94.1(2) 1_555 1_555 2_666 yes
N(11) Co(2) N(13) 94.1(2) 2_666 1_555 1_555 yes
N(11) Co(2) N(13) 85.9(2) 2_666 1_555 2_666 yes
N(13) Co(2) N(13) 180.0 1_555 1_555 2_666 yes
Co(1) N(1) N(2) 119.4(3) 1_555 1_555 1_555 yes
Co(1) N(1) C(1) 130.6(3) 1_555 1_555 1_555 yes
N(2) N(1) C(1) 106.0(4) 1_555 1_555 1_555 yes
N(1) N(2) C(3) 109.7(4) 1_555 1_555 1_555 yes
N(1) N(2) B(1) 118.1(3) 1_555 1_555 1_555 yes
C(3) N(2) B(1) 130.9(4) 1_555 1_555 1_555 yes
Co(1) N(3) N(4) 118.7(3) 1_555 1_555 1_555 yes
Co(1) N(3) C(4) 134.3(3) 1_555 1_555 1_555 yes
N(4) N(3) C(4) 106.6(4) 1_555 1_555 1_555 yes
N(3) N(4) C(6) 109.1(3) 1_555 1_555 1_555 yes
N(3) N(4) B(1) 121.6(3) 1_555 1_555 1_555 yes
C(6) N(4) B(1) 129.3(4) 1_555 1_555 1_555 yes
Co(1) N(5) N(6) 121.9(3) 1_555 1_555 1_555 yes
Co(1) N(5) C(7) 131.1(3) 1_555 1_555 1_555 yes
N(6) N(5) C(7) 106.6(4) 1_555 1_555 1_555 yes
N(5) N(6) C(9) 109.1(4) 1_555 1_555 1_555 yes
N(5) N(6) B(1) 116.8(3) 1_555 1_555 1_555 yes
C(9) N(6) B(1) 133.1(4) 1_555 1_555 1_555 yes
N(8) N(7) C(10) 104.8(4) 1_555 1_555 1_555 yes
N(7) N(8) C(12) 109.5(4) 1_555 1_555 1_555 yes
N(7) N(8) B(1) 120.2(3) 1_555 1_555 1_555 yes
C(12) N(8) B(1) 127.3(4) 1_555 1_555 1_555 yes
Co(2) N(9) N(10) 120.7(3) 1_555 1_555 1_555 yes
Co(2) N(9) C(13) 132.0(3) 1_555 1_555 1_555 yes
N(10) N(9) C(13) 107.2(4) 1_555 1_555 1_555 yes
N(9) N(10) C(15) 107.9(4) 1_555 1_555 1_555 yes
N(9) N(10) B(2) 117.0(3) 1_555 1_555 1_555 yes
C(15) N(10) B(2) 134.4(4) 1_555 1_555 1_555 yes
Co(2) N(11) N(12) 117.6(3) 1_555 1_555 1_555 yes
Co(2) N(11) C(16) 136.8(3) 1_555 1_555 1_555 yes
N(12) N(11) C(16) 105.6(4) 1_555 1_555 1_555 yes
N(11) N(12) C(18) 109.2(4) 1_555 1_555 1_555 yes
N(11) N(12) B(2) 121.5(4) 1_555 1_555 1_555 yes
C(18) N(12) B(2) 129.3(4) 1_555 1_555 1_555 yes
Co(2) N(13) N(14) 119.2(3) 1_555 1_555 1_555 yes
Co(2) N(13) C(19) 132.4(3) 1_555 1_555 1_555 yes
N(14) N(13) C(19) 106.5(4) 1_555 1_555 1_555 yes
N(13) N(14) C(21) 108.7(4) 1_555 1_555 1_555 yes
N(13) N(14) B(2) 119.0(3) 1_555 1_555 1_555 yes
C(21) N(14) B(2) 131.5(4) 1_555 1_555 1_555 yes
N(16) N(15) C(22) 104.7(5) 1_555 1_555 1_555 yes
N(15) N(16) C(24) 110.0(4) 1_555 1_555 1_555 yes
N(15) N(16) B(2) 120.4(4) 1_555 1_555 1_555 yes
C(24) N(16) B(2) 127.7(5) 1_555 1_555 1_555 yes
N(1) C(1) C(2) 111.0(4) 1_555 1_555 1_555 yes
N(1) C(1) H(1) 124.4(5) 1_555 1_555 1_555 no
C(2) C(1) H(1) 124.6(5) 1_555 1_555 1_555 no
C(1) C(2) C(3) 105.1(4) 1_555 1_555 1_555 yes
C(1) C(2) H(2) 127.0(5) 1_555 1_555 1_555 no
C(3) C(2) H(2) 127.9(5) 1_555 1_555 1_555 no
N(2) C(3) C(2) 108.1(4) 1_555 1_555 1_555 yes
N(2) C(3) H(3) 125.8(5) 1_555 1_555 1_555 no
C(2) C(3) H(3) 126.0(5) 1_555 1_555 1_555 no
N(3) C(4) C(5) 110.8(4) 1_555 1_555 1_555 yes
N(3) C(4) H(4) 124.6(5) 1_555 1_555 1_555 no
C(5) C(4) H(4) 124.6(5) 1_555 1_555 1_555 no
C(4) C(5) C(6) 105.0(4) 1_555 1_555 1_555 yes
C(4) C(5) H(5) 127.2(5) 1_555 1_555 1_555 no
C(6) C(5) H(5) 127.8(5) 1_555 1_555 1_555 no
N(4) C(6) C(5) 108.5(4) 1_555 1_555 1_555 yes
N(4) C(6) H(6) 125.7(5) 1_555 1_555 1_555 no
C(5) C(6) H(6) 125.8(5) 1_555 1_555 1_555 no
N(5) C(7) C(8) 110.5(4) 1_555 1_555 1_555 yes
N(5) C(7) H(7) 124.8(5) 1_555 1_555 1_555 no
C(8) C(7) H(7) 124.7(4) 1_555 1_555 1_555 no
C(7) C(8) C(9) 104.8(4) 1_555 1_555 1_555 yes
C(7) C(8) H(8) 128.0(5) 1_555 1_555 1_555 no
C(9) C(8) H(8) 127.2(5) 1_555 1_555 1_555 no
N(6) C(9) C(8) 109.0(4) 1_555 1_555 1_555 yes
N(6) C(9) H(9) 125.6(5) 1_555 1_555 1_555 no
C(8) C(9) H(9) 125.3(5) 1_555 1_555 1_555 no
N(7) C(10) C(11) 112.5(4) 1_555 1_555 1_555 yes
N(7) C(10) H(10) 123.6(5) 1_555 1_555 1_555 no
C(11) C(10) H(10) 123.9(5) 1_555 1_555 1_555 no
C(10) C(11) C(12) 104.5(4) 1_555 1_555 1_555 yes
C(10) C(11) H(11) 127.9(5) 1_555 1_555 1_555 no
C(12) C(11) H(11) 127.6(5) 1_555 1_555 1_555 no
N(8) C(12) C(11) 108.6(4) 1_555 1_555 1_555 yes
N(8) C(12) H(12) 125.8(5) 1_555 1_555 1_555 no
C(11) C(12) H(12) 125.6(5) 1_555 1_555 1_555 no
N(9) C(13) C(14) 111.1(4) 1_555 1_555 1_555 yes
N(9) C(13) H(13) 124.7(5) 1_555 1_555 1_555 no
C(14) C(13) H(13) 124.2(5) 1_555 1_555 1_555 no
C(13) C(14) C(15) 104.3(4) 1_555 1_555 1_555 yes
C(13) C(14) H(14) 128.4(5) 1_555 1_555 1_555 no
C(15) C(14) H(14) 127.3(5) 1_555 1_555 1_555 no
N(10) C(15) C(14) 109.5(4) 1_555 1_555 1_555 yes
N(10) C(15) H(15) 125.7(5) 1_555 1_555 1_555 no
C(14) C(15) H(15) 124.8(5) 1_555 1_555 1_555 no
N(11) C(16) C(17) 111.5(4) 1_555 1_555 1_555 yes
N(11) C(16) H(16) 124.4(5) 1_555 1_555 1_555 no
C(17) C(16) H(16) 124.1(5) 1_555 1_555 1_555 no
C(16) C(17) C(18) 104.6(5) 1_555 1_555 1_555 yes
C(16) C(17) H(17) 127.9(5) 1_555 1_555 1_555 no
C(18) C(17) H(17) 127.6(6) 1_555 1_555 1_555 no
N(12) C(18) C(17) 109.2(4) 1_555 1_555 1_555 yes
N(12) C(18) H(18) 125.6(5) 1_555 1_555 1_555 no
C(17) C(18) H(18) 125.2(5) 1_555 1_555 1_555 no
N(13) C(19) C(20) 110.9(4) 1_555 1_555 1_555 yes
N(13) C(19) H(19) 124.8(5) 1_555 1_555 1_555 no
C(20) C(19) H(19) 124.3(5) 1_555 1_555 1_555 no
C(19) C(20) C(21) 105.0(4) 1_555 1_555 1_555 yes
C(19) C(20) H(20) 127.5(5) 1_555 1_555 1_555 no
C(21) C(20) H(20) 127.5(5) 1_555 1_555 1_555 no
N(14) C(21) C(20) 108.9(4) 1_555 1_555 1_555 yes
N(14) C(21) H(21) 125.7(5) 1_555 1_555 1_555 no
C(20) C(21) H(21) 125.5(5) 1_555 1_555 1_555 no
N(15) C(22) C(23) 111.7(6) 1_555 1_555 1_555 yes
N(15) C(22) H(22) 123.5(8) 1_555 1_555 1_555 no
C(23) C(22) H(22) 124.8(7) 1_555 1_555 1_555 no
C(22) C(23) C(24) 104.2(5) 1_555 1_555 1_555 yes
C(22) C(23) H(23) 128.3(7) 1_555 1_555 1_555 no
C(24) C(23) H(23) 127.5(8) 1_555 1_555 1_555 no
N(16) C(24) C(23) 109.4(6) 1_555 1_555 1_555 yes
N(16) C(24) H(24) 125.3(5) 1_555 1_555 1_555 no
C(23) C(24) H(24) 125.4(6) 1_555 1_555 1_555 no
N(2) B(1) N(4) 109.0(3) 1_555 1_555 1_555 yes
N(2) B(1) N(6) 106.7(4) 1_555 1_555 1_555 yes
N(2) B(1) N(8) 111.0(4) 1_555 1_555 1_555 yes
N(4) B(1) N(6) 109.9(3) 1_555 1_555 1_555 yes
N(4) B(1) N(8) 107.6(4) 1_555 1_555 1_555 yes
N(6) B(1) N(8) 112.7(4) 1_555 1_555 1_555 yes
N(8) B(2) N(12) 109.1(4) 1_555 1_555 1_555 yes
N(8) B(2) N(14) 107.1(4) 1_555 1_555 1_555 yes
N(8) B(2) N(16) 113.0(4) 1_555 1_555 1_555 yes
N(10) B(2) N(14) 110.0(4) 1_555 1_555 1_555 yes
N(10) B(2) N(16) 107.9(4) 1_555 1_555 1_555 yes
N(12) B(2) N(16) 109.7(4) 1_555 1_555 1_555 yes

loop_
_geom_bond_atom_site_label_1
_geom_bond_atom_site_label_2
_geom_bond_distance
_geom_bond_site_symmetry_1
_geom_bond_site_symmetry_2
_geom_bond_publ_flag
Co(1) N(1) 2.164(4) 1_555 1_555 yes
Co(1) N(1) 2.164(4) 1_555 2_757 yes
Co(1) N(3) 2.074(4) 1_555 1_555 yes
Co(1) N(3) 2.074(4) 1_555 2_757 yes
Co(1) N(5) 2.126(4) 1_555 1_555 yes
Co(1) N(5) 2.126(4) 1_555 2_757 yes
Co(2) N(9) 2.135(4) 1_555 1_555 yes
Co(2) N(9) 2.135(4) 1_555 2_757 yes
Co(2) N(11) 2.106(4) 1_555 1_555 yes
Co(2) N(11) 2.106(4) 1_555 2_757 yes
Co(2) N(13) 2.127(4) 1_555 1_555 yes
Co(2) N(13) 2.127(4) 1_555 2_757 yes
N(1) N(2) 1.352(5) 1_555 1_555 yes
N(1) C(1) 1.332(6) 1_555 1_555 yes
N(2) C(3) 1.351(6) 1_555 1_555 yes
N(2) B(1) 1.547(6) 1_555 1_555 yes
N(3) N(4) 1.347(5) 1_555 1_555 yes
N(3) C(4) 1.327(6) 1_555 1_555 yes
N(4) C(6) 1.346(5) 1_555 1_555 yes
N(4) B(1) 1.553(6) 1_555 1_555 yes
N(5) N(6) 1.343(5) 1_555 1_555 yes
N(5) C(7) 1.334(6) 1_555 1_555 yes
N(6) C(9) 1.346(6) 1_555 1_555 yes
N(6) B(1) 1.554(6) 1_555 1_555 yes
N(7) N(8) 1.368(5) 1_555 1_555 yes
N(7) C(10) 1.317(6) 1_555 1_555 yes
N(8) C(12) 1.353(6) 1_555 1_555 yes
N(8) B(1) 1.526(6) 1_555 1_555 yes
N(9) N(10) 1.377(5) 1_555 1_555 yes
N(9) C(13) 1.298(6) 1_555 1_555 yes
N(10) C(15) 1.347(6) 1_555 1_555 yes
N(10) B(2) 1.542(7) 1_555 1_555 yes
N(11) N(12) 1.370(5) 1_555 1_555 yes
N(11) C(16) 1.324(6) 1_555 1_555 yes
N(12) C(18) 1.334(6) 1_555 1_555 yes
N(12) B(2) 1.548(6) 1_555 1_555 yes
N(13) N(14) 1.370(5) 1_555 1_555 yes
N(13) C(19) 1.321(6) 1_555 1_555 yes
N(14) C(21) 1.349(6) 1_555 1_555 yes
N(14) B(2) 1.543(6) 1_555 1_555 yes
N(15) N(16) 1.362(6) 1_555 1_555 yes
N(15) C(22) 1.336(7) 1_555 1_555 yes
N(16) C(24) 1.344(7) 1_555 1_555 yes
N(16) B(2) 1.516(6) 1_555 1_555 yes
C(1) C(2) 1.377(7) 1_555 1_555 yes
C(1) H(1) 0.945 1_555 1_555 no
C(2) C(3) 1.364(7) 1_555 1_555 yes
C(2) H(2) 0.946 1_555 1_555 no
C(3) H(3) 0.949 1_555 1_555 no
C(4) C(5) 1.368(7) 1_555 1_555 yes
C(4) H(4) 0.951 1_555 1_555 no
C(5) C(6) 1.363(7) 1_555 1_555 yes
C(5) H(5) 0.951 1_555 1_555 no
C(6) H(6) 0.954 1_555 1_555 no
C(7) C(8) 1.377(7) 1_555 1_555 yes
C(7) H(7) 0.956 1_555 1_555 no
C(8) C(9) 1.357(7) 1_555 1_555 yes
C(8) H(8) 0.948 1_555 1_555 no
C(9) H(9) 0.955 1_555 1_555 no
C(10) C(11) 1.379(7) 1_555 1_555 yes
C(10) H(10) 0.948 1_555 1_555 no
C(11) C(12) 1.351(7) 1_555 1_555 yes
C(11) H(11) 0.948 1_555 1_555 no
C(12) H(12) 0.973 1_555 1_555 no
C(13) C(14) 1.397(7) 1_555 1_555 yes
C(13) H(13) 0.951 1_555 1_555 no
C(14) C(15) 1.358(7) 1_555 1_555 yes
C(14) H(14) 0.947 1_555 1_555 no
C(15) H(15) 0.944 1_555 1_555 no
C(16) C(17) 1.376(7) 1_555 1_555 yes
C(16) H(16) 0.951 1_555 1_555 no
C(17) C(18) 1.360(7) 1_555 1_555 yes
C(17) H(17) 0.956 1_555 1_555 no
C(18) H(18) 0.954 1_555 1_555 no
C(19) C(20) 1.385(7) 1_555 1_555 yes
C(19) H(19) 0.950 1_555 1_555 no
C(20) C(21) 1.360(7) 1_555 1_555 yes
C(20) H(20) 0.957 1_555 1_555 no
C(21) H(21) 0.951 1_555 1_555 no
C(22) C(23) 1.391(10) 1_555 1_555 yes
C(22) H(22) 0.949 1_555 1_555 no
C(23) C(24) 1.347(8) 1_555 1_555 yes
C(23) H(23) 0.954 1_555 1_555 no
C(24) H(24) 0.953 1_555 1_555 no

loop_
_cod_changelog_entry_id
_cod_changelog_entry_author
_cod_changelog_entry_date
_cod_changelog_entry_text
1 'Vaitkus, Antanas' 2022-05-09T01:35:00+03:00 'Updated bibliographic information.'
2 'Vaitkus, Antanas' 2022-05-09T06:00:00+03:00
;
 Replaced the '?/fontfamily>' sequence with a backslash symbol ('\')
 in multiple data values.
;
3 'Vaitkus, Antanas' 2022-05-10T12:45:00+03:00
;
 Changed the '_cell_formula_unit_z' data name to '_cell_formula_units_Z'.
;
